data_7706010
loop_
_publ_author_name
'Mahmoudi, Ghodrat'
'Masoudiasl, Ardavan'
'Babashkina, Maria G.'
'Frontera, Antonio'
'Doert, Thomas'
'White, Jonathan M.'
'Zangrando, Ennio'
'Zubkov, Fedor I.'
'Safin, Damir A.'

_publ_section_title
;
 On the importance of \p-hole spodium bonding in tricoordinated
 Hg<sup>II</sup> complexes.
;
_journal_issue 48
_journal_name_full 'Dalton transactions (Cambridge, England : 2003)'
_journal_page_first 17547
_journal_page_last 17551
_journal_paper_doi 10.1039/d0dt03938a
_journal_volume 49
_journal_year 2020
_chemical_formula_sum 'C13 H10 Hg I2 N4 O3'
_chemical_formula_weight 724.64
_space_group_crystal_system monoclinic
_space_group_IT_number 14
_space_group_name_Hall '-P 2ybc'
_space_group_name_H-M_alt 'P 1 21/c 1'
_atom_sites_solution_hydrogens mixed
_audit_creation_method SHELXL-2014/7
_audit_update_record
;
2020-10-26 deposited with the CCDC.	2020-11-30 downloaded from the CCDC.
;
_cell_angle_alpha 90
_cell_angle_beta 93.104(2)
_cell_angle_gamma 90
_cell_formula_units_Z 4
_cell_length_a 4.59420(10)
_cell_length_b 28.1575(9)
_cell_length_c 13.2262(3)
_cell_measurement_reflns_used 6461
_cell_measurement_temperature 130(1)
_cell_measurement_theta_max 34.07
_cell_measurement_theta_min 3.77
_cell_volume 1708.45(8)
_computing_cell_refinement
;
CrysAlisPro, Agilent Technologies,
Version 1.171.37.34 (release 22-05-2014 CrysAlis171 .NET)
(compiled May 22 2014,16:03:01)
;
_computing_data_collection
;
CrysAlisPro, Agilent Technologies,
Version 1.171.37.34 (release 22-05-2014 CrysAlis171 .NET)
(compiled May 22 2014,16:03:01)
;
_computing_data_reduction
;
CrysAlisPro, Agilent Technologies,
Version 1.171.37.34 (release 22-05-2014 CrysAlis171 .NET)
(compiled May 22 2014,16:03:01)
;
_computing_structure_refinement 'SHELXL-2014/7 (Sheldrick, 2014)'
_computing_structure_solution SHELXT
_diffrn_ambient_environment air
_diffrn_ambient_temperature 130(1)
_diffrn_detector 'CCD plate'
_diffrn_detector_area_resol_mean 10.2273
_diffrn_detector_type Atlas
_diffrn_measured_fraction_theta_full 0.997
_diffrn_measured_fraction_theta_max 0.930
_diffrn_measurement_device 'four-circle diffractometer'
_diffrn_measurement_device_type 'SuperNova, Dual, Cu at zero, Atlas'
_diffrn_measurement_method '\w scans'
_diffrn_radiation_monochromator mirror
_diffrn_radiation_probe x-ray
_diffrn_radiation_type 'Mo K\a'
_diffrn_radiation_wavelength 0.71073
_diffrn_reflns_av_R_equivalents 0.0575
_diffrn_reflns_av_unetI/netI 0.0700
_diffrn_reflns_Laue_measured_fraction_full 0.997
_diffrn_reflns_Laue_measured_fraction_max 0.930
_diffrn_reflns_limit_h_max 6
_diffrn_reflns_limit_h_min -6
_diffrn_reflns_limit_k_max 29
_diffrn_reflns_limit_k_min -42
_diffrn_reflns_limit_l_max 15
_diffrn_reflns_limit_l_min -20
_diffrn_reflns_number 17349
_diffrn_reflns_point_group_measured_fraction_full 0.997
_diffrn_reflns_point_group_measured_fraction_max 0.930
_diffrn_reflns_theta_full 25.242
_diffrn_reflns_theta_max 34.295
_diffrn_reflns_theta_min 3.408
_diffrn_source 'SuperNova (Mo) X-ray Source'
_exptl_absorpt_coefficient_mu 12.641
_exptl_absorpt_correction_T_max 0.451
_exptl_absorpt_correction_T_min 0.079
_exptl_absorpt_correction_type gaussian
_exptl_absorpt_process_details
;
CrysAlisPro, Agilent Technologies,
Version 1.171.37.34 (release 22-05-2014 CrysAlis171 .NET)
(compiled May 22 2014,16:03:01)
Numerical absorption correction based on gaussian integration over
			a multifaceted crystal model
Empirical absorption correction using spherical harmonics,
 implemented in SCALE3 ABSPACK scaling algorithm.
;
_exptl_crystal_colour colorless
_exptl_crystal_density_diffrn 2.817
_exptl_crystal_description rod
_exptl_crystal_F_000 1304
_exptl_crystal_size_max 0.5504
_exptl_crystal_size_mid 0.1269
_exptl_crystal_size_min 0.0656
_refine_diff_density_max 2.721
_refine_diff_density_min -2.993
_refine_diff_density_rms 0.302
_refine_ls_extinction_method none
_refine_ls_goodness_of_fit_ref 0.885
_refine_ls_hydrogen_treatment mixed
_refine_ls_matrix_type full
_refine_ls_number_parameters 212
_refine_ls_number_reflns 6625
_refine_ls_number_restraints 0
_refine_ls_restrained_S_all 0.885
_refine_ls_R_factor_all 0.0574
_refine_ls_R_factor_gt 0.0414
_refine_ls_shift/su_max 0.007
_refine_ls_shift/su_mean 0.000
_refine_ls_structure_factor_coef Fsqd
_refine_ls_weighting_details 'w=1/[\s^2^(Fo^2^)+(0.0572P)^2^] where P=(Fo^2^+2Fc^2^)/3'
_refine_ls_weighting_scheme calc
_refine_ls_wR_factor_gt 0.0988
_refine_ls_wR_factor_ref 0.1120
_reflns_Friedel_coverage 0.000
_reflns_number_gt 5224
_reflns_number_total 6625
_reflns_threshold_expression 'I > 2\s(I)'
_cod_data_source_file d0dt03938a2.cif
_cod_data_source_block shelx_CCDC1
_cod_depositor_comments
;
The following automatic conversions were performed:

data item '_diffrn_radiation_probe' value 'X-ray' was changed to
'x-ray' in accordance with the
/home/data/users/saulius/crontab/automatic-downloads/rss-feeds/RSC/lib/dictionaries/cif_core.dic
dictionary named 'cif_core.dic' version 2.4.2 last updated on
2011-04-26.

Automatic conversion script
Id: cif_fix_values 7556 2019-12-06 15:28:31Z antanas 

 Adding full bibliography for 7706009--7706010.cif.
;
_cod_original_sg_symbol_H-M 'P 21/c'
_cod_database_code 7706010
_shelx_shelxl_version_number 2014/7
_chemical_oxdiff_usercomment 'Prof Montazerozohori sample M7'
_shelx_space_group_comment
;
The symmetry employed for this shelxl refinement is uniquely defined
by the following loop, which should always be used as a source of
symmetry information in preference to the above space-group names.
They are only intended as comments.
;

loop_
_space_group_symop_operation_xyz
'x, y, z'
'-x, y+1/2, -z+1/2'
'-x, -y, -z'
'x, -y-1/2, z-1/2'

loop_
_atom_site_label
_atom_site_type_symbol
_atom_site_fract_x
_atom_site_fract_y
_atom_site_fract_z
_atom_site_U_iso_or_equiv
_atom_site_adp_type
_atom_site_occupancy
_atom_site_site_symmetry_order
_atom_site_calc_flag
_atom_site_refinement_flags_posn
_atom_site_refinement_flags_adp
_atom_site_refinement_flags_occupancy
_atom_site_disorder_assembly
_atom_site_disorder_group
C1 C 0.7506(11) 0.6894(2) 0.8555(4) 0.0215(10) Uani 1 1 d . . . . .
H1 H 0.8882 0.7135 0.8508 0.026 Uiso 1 1 calc R U . . .
C2 C 0.6666(11) 0.6640(2) 0.7695(3) 0.0217(10) Uani 1 1 d . . . . .
H2 H 0.7480 0.6706 0.7082 0.026 Uiso 1 1 calc R U . . .
C3 C 0.4590(10) 0.62844(18) 0.7757(3) 0.0179(9) Uani 1 1 d . . . . .
C4 C 0.3476(11) 0.61921(19) 0.8687(4) 0.0209(9) Uani 1 1 d . . . . .
H4 H 0.2083 0.5956 0.8754 0.025 Uiso 1 1 calc R U . . .
C5 C 0.4462(11) 0.6455(2) 0.9512(4) 0.0253(11) Uani 1 1 d . . . . .
H5 H 0.3747 0.6386 1.0140 0.030 Uiso 1 1 calc R U . . .
C6 C 0.3388(10) 0.60168(18) 0.6837(3) 0.0174(9) Uani 1 1 d . . . . .
C7 C 0.6268(11) 0.57865(19) 0.4524(4) 0.0204(9) Uani 1 1 d . . . . .
H7 H 0.8016 0.5945 0.4670 0.025 Uiso 1 1 calc R U . . .
C8 C 0.5732(10) 0.55605(19) 0.3530(4) 0.0205(9) Uani 1 1 d . . . . .
C9 C 0.7321(10) 0.5728(2) 0.2735(3) 0.0199(9) Uani 1 1 d . . . . .
H9 H 0.8663 0.5973 0.2832 0.024 Uiso 1 1 calc R U . . .
C10 C 0.6835(11) 0.55169(19) 0.1798(4) 0.0200(9) Uani 1 1 d . . . . .
C11 C 0.4887(11) 0.5152(2) 0.1600(4) 0.0223(10) Uani 1 1 d . . . . .
H11 H 0.4633 0.5019 0.0958 0.027 Uiso 1 1 calc R U . . .
C12 C 0.3300(11) 0.4991(2) 0.2411(4) 0.0231(10) Uani 1 1 d . . . . .
H12 H 0.1977 0.4743 0.2309 0.028 Uiso 1 1 calc R U . . .
C13 C 0.3675(11) 0.51939(18) 0.3352(4) 0.0194(9) Uani 1 1 d . . . . .
H13 H 0.2566 0.5089 0.3876 0.023 Uiso 1 1 calc R U . . .
N1 N 0.6414(9) 0.68077(17) 0.9449(3) 0.0218(8) Uani 1 1 d . . . . .
N2 N 0.5229(9) 0.59827(16) 0.6079(3) 0.0178(8) Uani 1 1 d . . . . .
N3 N 0.4352(9) 0.57673(17) 0.5192(3) 0.0201(8) Uani 1 1 d . . . . .
N4 N 0.8507(10) 0.56955(19) 0.0960(3) 0.0281(10) Uani 1 1 d . . . . .
O1 O 0.0905(7) 0.58569(15) 0.6804(3) 0.0237(8) Uani 1 1 d . . . . .
O2 O 1.0058(10) 0.60464(19) 0.1122(3) 0.0415(11) Uani 1 1 d . . . . .
O3 O 0.8322(10) 0.54903(19) 0.0151(3) 0.0391(11) Uani 1 1 d . . . . .
I1 I 0.44393(8) 0.69711(2) 1.23296(2) 0.02655(9) Uani 1 1 d . . . . .
I2 I 1.10130(7) 0.79475(2) 1.01081(2) 0.02362(9) Uani 1 1 d . . . . .
Hg1 Hg 0.75261(5) 0.73147(2) 1.08884(2) 0.02643(7) Uani 1 1 d . . . . .
H2A H 0.700(12) 0.605(2) 0.616(4) 0.016(14) Uiso 1 1 d . . . . .

loop_
_atom_site_aniso_label
_atom_site_aniso_U_11
_atom_site_aniso_U_22
_atom_site_aniso_U_33
_atom_site_aniso_U_23
_atom_site_aniso_U_13
_atom_site_aniso_U_12
C1 0.026(2) 0.024(3) 0.0147(19) -0.0039(17) 0.0064(16) -0.003(2)
C2 0.025(2) 0.028(3) 0.0128(19) -0.0011(17) 0.0069(16) -0.005(2)
C3 0.020(2) 0.019(2) 0.0144(19) 0.0000(16) 0.0017(15) 0.0013(18)
C4 0.021(2) 0.021(3) 0.021(2) 0.0001(17) 0.0053(16) -0.0032(19)
C5 0.028(3) 0.032(3) 0.016(2) -0.0026(19) 0.0085(17) -0.008(2)
C6 0.017(2) 0.021(2) 0.0145(19) -0.0012(16) 0.0017(14) -0.0015(18)
C7 0.022(2) 0.021(2) 0.018(2) 0.0003(17) 0.0025(16) -0.0024(19)
C8 0.019(2) 0.023(3) 0.020(2) -0.0005(17) 0.0039(16) 0.0048(19)
C9 0.020(2) 0.027(3) 0.0124(18) 0.0019(17) 0.0035(14) 0.000(2)
C10 0.025(2) 0.017(2) 0.019(2) 0.0004(16) 0.0030(16) -0.0022(19)
C11 0.026(2) 0.023(3) 0.017(2) -0.0058(17) 0.0007(17) -0.002(2)
C12 0.023(2) 0.026(3) 0.020(2) -0.0051(18) 0.0008(16) -0.003(2)
C13 0.025(2) 0.016(2) 0.017(2) -0.0012(16) -0.0012(16) 0.0026(19)
N1 0.023(2) 0.025(2) 0.0181(19) -0.0002(16) 0.0059(14) -0.0004(18)
N2 0.0160(18) 0.023(2) 0.0146(17) -0.0012(14) 0.0006(13) 0.0005(16)
N3 0.0215(19) 0.025(2) 0.0138(17) -0.0015(15) 0.0004(13) 0.0021(17)
N4 0.029(2) 0.037(3) 0.018(2) -0.0008(18) 0.0044(15) -0.003(2)
O1 0.0205(17) 0.031(2) 0.0197(17) -0.0009(14) 0.0015(12) -0.0019(15)
O2 0.051(3) 0.051(3) 0.023(2) -0.0030(19) 0.0118(18) -0.021(2)
O3 0.053(3) 0.051(3) 0.0140(17) -0.0068(17) 0.0089(16) -0.011(2)
I1 0.03016(19) 0.0312(2) 0.01897(16) 0.00175(12) 0.00792(12) -0.00407(14)
I2 0.02423(17) 0.02647(19) 0.02064(15) -0.00062(11) 0.00560(11) -0.00394(13)
Hg1 0.03356(13) 0.02784(13) 0.01890(10) -0.00494(7) 0.01067(8) -0.00779(8)

loop_
_atom_type_symbol
_atom_type_description
_atom_type_scat_dispersion_real
_atom_type_scat_dispersion_imag
_atom_type_scat_source
C C 0.0033 0.0016 'International Tables Vol C Tables 4.2.6.8 and 6.1.1.4'
H H 0.0000 0.0000 'International Tables Vol C Tables 4.2.6.8 and 6.1.1.4'
N N 0.0061 0.0033 'International Tables Vol C Tables 4.2.6.8 and 6.1.1.4'
O O 0.0106 0.0060 'International Tables Vol C Tables 4.2.6.8 and 6.1.1.4'
I I -0.4742 1.8119 'International Tables Vol C Tables 4.2.6.8 and 6.1.1.4'
Hg Hg -2.3894 9.2266 'International Tables Vol C Tables 4.2.6.8 and 6.1.1.4'

loop_
_geom_angle_atom_site_label_1
_geom_angle_atom_site_label_2
_geom_angle_atom_site_label_3
_geom_angle
_geom_angle_site_symmetry_1
_geom_angle_site_symmetry_3
_geom_angle_publ_flag
N1 C1 C2 122.3(5) . . ?
N1 C1 H1 118.8 . . ?
C2 C1 H1 118.8 . . ?
C1 C2 C3 119.1(4) . . ?
C1 C2 H2 120.4 . . ?
C3 C2 H2 120.4 . . ?
C4 C3 C2 118.5(5) . . ?
C4 C3 C6 119.1(4) . . ?
C2 C3 C6 122.3(4) . . ?
C5 C4 C3 118.8(5) . . ?
C5 C4 H4 120.6 . . ?
C3 C4 H4 120.6 . . ?
N1 C5 C4 122.8(5) . . ?
N1 C5 H5 118.6 . . ?
C4 C5 H5 118.6 . . ?
O1 C6 N2 124.6(4) . . ?
O1 C6 C3 120.7(4) . . ?
N2 C6 C3 114.7(4) . . ?
N3 C7 C8 120.7(5) . . ?
N3 C7 H7 119.7 . . ?
C8 C7 H7 119.7 . . ?
C9 C8 C13 119.6(5) . . ?
C9 C8 C7 117.4(5) . . ?
C13 C8 C7 123.0(4) . . ?
C10 C9 C8 117.8(5) . . ?
C10 C9 H9 121.1 . . ?
C8 C9 H9 121.1 . . ?
C11 C10 C9 124.2(5) . . ?
C11 C10 N4 118.2(4) . . ?
C9 C10 N4 117.6(5) . . ?
C10 C11 C12 117.0(5) . . ?
C10 C11 H11 121.5 . . ?
C12 C11 H11 121.5 . . ?
C13 C12 C11 120.9(5) . . ?
C13 C12 H12 119.6 . . ?
C11 C12 H12 119.6 . . ?
C12 C13 C8 120.4(5) . . ?
C12 C13 H13 119.8 . . ?
C8 C13 H13 119.8 . . ?
C1 N1 C5 118.4(4) . . ?
C1 N1 Hg1 121.2(4) . . ?
C5 N1 Hg1 120.1(3) . . ?
C6 N2 N3 120.2(4) . . ?
C6 N2 H2A 122(4) . . ?
N3 N2 H2A 117(4) . . ?
C7 N3 N2 113.1(4) . . ?
O3 N4 O2 123.2(5) . . ?
O3 N4 C10 119.1(5) . . ?
O2 N4 C10 117.7(4) . . ?
N1 Hg1 I1 104.80(10) . . ?
N1 Hg1 I2 101.41(10) . . ?
I1 Hg1 I2 153.624(14) . . ?

loop_
_geom_bond_atom_site_label_1
_geom_bond_atom_site_label_2
_geom_bond_distance
_geom_bond_site_symmetry_2
_geom_bond_publ_flag
C1 N1 1.332(6) . ?
C1 C2 1.382(7) . ?
C1 H1 0.9300 . ?
C2 C3 1.389(7) . ?
C2 H2 0.9300 . ?
C3 C4 1.382(7) . ?
C3 C6 1.511(6) . ?
C4 C5 1.375(7) . ?
C4 H4 0.9300 . ?
C5 N1 1.343(7) . ?
C5 H5 0.9300 . ?
C6 O1 1.225(6) . ?
C6 N2 1.349(6) . ?
C7 N3 1.282(6) . ?
C7 C8 1.470(7) . ?
C7 H7 0.9300 . ?
C8 C9 1.394(7) . ?
C8 C13 1.410(7) . ?
C9 C10 1.381(7) . ?
C9 H9 0.9300 . ?
C10 C11 1.378(7) . ?
C10 N4 1.470(7) . ?
C11 C12 1.405(7) . ?
C11 H11 0.9300 . ?
C12 C13 1.372(7) . ?
C12 H12 0.9300 . ?
C13 H13 0.9300 . ?
N1 Hg1 2.412(4) . ?
N2 N3 1.362(5) . ?
N2 H2A 0.84(6) . ?
N4 O3 1.216(6) . ?
N4 O2 1.230(7) . ?
I1 Hg1 2.6218(4) . ?
I2 Hg1 2.6430(4) . ?

loop_
_geom_hbond_atom_site_label_D
_geom_hbond_atom_site_label_H
_geom_hbond_atom_site_label_A
_geom_hbond_distance_DH
_geom_hbond_distance_HA
_geom_hbond_distance_DA
_geom_hbond_angle_DHA
_geom_hbond_site_symmetry_A
C1 H1 I2 0.93 3.23 3.905(5) 130.9 .
C2 H2 I2 0.93 3.29 4.217(5) 171.3 4_575
C5 H5 O2 0.93 2.39 3.228(7) 149.7 1_456
C11 H11 O3 0.93 2.42 3.231(7) 146.3 3_665
N2 H2A O1 0.84(6) 2.03(6) 2.752(5) 145(6) 1_655
C1 H1 I2 0.93 3.23 3.905(5) 130.9 .
C2 H2 I2 0.93 3.29 4.217(5) 171.3 4_575
C5 H5 O2 0.93 2.39 3.228(7) 149.7 1_456
C11 H11 O3 0.93 2.42 3.231(7) 146.3 3_665
N2 H2A O1 0.84(6) 2.03(6) 2.752(5) 145(6) 1_655

loop_
_geom_torsion_atom_site_label_1
_geom_torsion_atom_site_label_2
_geom_torsion_atom_site_label_3
_geom_torsion_atom_site_label_4
_geom_torsion
_geom_torsion_site_symmetry_1
_geom_torsion_site_symmetry_2
_geom_torsion_site_symmetry_3
_geom_torsion_site_symmetry_4
_geom_torsion_publ_flag
N1 C1 C2 C3 0.7(8) . . . . ?
C1 C2 C3 C4 -1.1(8) . . . . ?
C1 C2 C3 C6 175.2(5) . . . . ?
C2 C3 C4 C5 0.0(8) . . . . ?
C6 C3 C4 C5 -176.4(5) . . . . ?
C3 C4 C5 N1 1.7(8) . . . . ?
C4 C3 C6 O1 25.9(7) . . . . ?
C2 C3 C6 O1 -150.3(5) . . . . ?
C4 C3 C6 N2 -155.4(5) . . . . ?
C2 C3 C6 N2 28.4(7) . . . . ?
N3 C7 C8 C9 157.8(5) . . . . ?
N3 C7 C8 C13 -21.1(8) . . . . ?
C13 C8 C9 C10 -1.1(7) . . . . ?
C7 C8 C9 C10 179.9(5) . . . . ?
C8 C9 C10 C11 -0.1(8) . . . . ?
C8 C9 C10 N4 179.7(5) . . . . ?
C9 C10 C11 C12 0.4(8) . . . . ?
N4 C10 C11 C12 -179.5(5) . . . . ?
C10 C11 C12 C13 0.6(8) . . . . ?
C11 C12 C13 C8 -1.9(8) . . . . ?
C9 C8 C13 C12 2.1(8) . . . . ?
C7 C8 C13 C12 -179.0(5) . . . . ?
C2 C1 N1 C5 1.0(8) . . . . ?
C2 C1 N1 Hg1 -173.1(4) . . . . ?
C4 C5 N1 C1 -2.2(8) . . . . ?
C4 C5 N1 Hg1 171.9(4) . . . . ?
O1 C6 N2 N3 1.5(8) . . . . ?
C3 C6 N2 N3 -177.2(4) . . . . ?
C8 C7 N3 N2 178.2(5) . . . . ?
C6 N2 N3 C7 176.1(5) . . . . ?
C11 C10 N4 O3 -6.7(8) . . . . ?
C9 C10 N4 O3 173.5(5) . . . . ?
C11 C10 N4 O2 174.0(5) . . . . ?
C9 C10 N4 O2 -5.8(8) . . . . ?
